data_2004848
loop_
_publ_author_name
'Ianelli, S.'
'Nardelli, M.'
'Belletti, D.'
'Jamart-Gr\'egoire, B.'
'Mercier-Girardot, S.'
'Caub\`ere, P.'

_publ_section_title
;
 Structural Aspects of the Transposition Reaction of
 Oxatricyclo[6.5.0.0^2,7^]tridecane-6,7-diol Monomesylate
;
_journal_issue 5
_journal_name_full 'Acta Crystallographica Section C'
_journal_page_first 1243
_journal_page_last 1248
_journal_paper_doi 10.1107/S0108270195014417
_journal_volume 52
_journal_year 1996
_chemical_formula_analytical 'C12 H16 O4'
_chemical_formula_sum 'C12 H16 O4'
_chemical_formula_weight 224.26
_chemical_name_systematic
;
(1SR,2SR,6RS,7RS) 2-acetoxy-10-oxatricyclo[5.3.1.0^2,6^]undecan-11-one
;
_space_group_IT_number 61
_symmetry_cell_setting orthorhombic
_symmetry_space_group_name_Hall '-P 2ac 2ab'
_symmetry_space_group_name_H-M 'P b c a'
_cell_angle_alpha 90.
_cell_angle_beta 90.
_cell_angle_gamma 90.
_cell_formula_units_Z 8
_cell_length_a 14.815(2)
_cell_length_b 14.264(2)
_cell_length_c 10.550(2)
_cell_measurement_radiation CuK\a
_cell_measurement_reflns_used 30
_cell_measurement_temperature 293(2)
_cell_measurement_theta_max 39.89
_cell_measurement_theta_min 18.32
_cell_measurement_wavelength 1.54178
_cell_volume 2229.4(6)
_diffrn_ambient_temperature 293(2)
_diffrn_measurement_device 'Siemens-AED diffractometer'
_diffrn_measurement_method '\q-2\q scan'
_diffrn_radiation_monochromator Ni-filter
_diffrn_radiation_source 'fine focus sealed X-ray tube'
_diffrn_radiation_type CuK\a
_diffrn_radiation_wavelength 1.54178
_diffrn_reflns_av_R_equivalents 0.0410
_diffrn_reflns_av_sigmaI/netI 0.0390
_diffrn_reflns_limit_h_max 17
_diffrn_reflns_limit_h_min -18
_diffrn_reflns_limit_k_max 17
_diffrn_reflns_limit_k_min -9
_diffrn_reflns_limit_l_max 12
_diffrn_reflns_limit_l_min -1
_diffrn_reflns_number 4122
_diffrn_reflns_reduction_process
;
standard
;
_diffrn_reflns_theta_max 70.09
_diffrn_reflns_theta_min 5.97
_diffrn_standards_decay_% none
_diffrn_standards_interval_count 50
_diffrn_standards_number 1
_exptl_absorpt_coefficient_mu 0.827
_exptl_absorpt_correction_type none
_exptl_crystal_colour colourless
_exptl_crystal_density_diffrn 1.336
_exptl_crystal_description 'thick tablet'
_exptl_crystal_F_000 960
_exptl_crystal_size_max 0.31
_exptl_crystal_size_mid 0.26
_exptl_crystal_size_min 0.23
_refine_diff_density_max 0.29
_refine_diff_density_min -0.23
_refine_ls_extinction_coef 0.0049(4)
_refine_ls_extinction_method SHELXL
_refine_ls_goodness_of_fit_all 1.123
_refine_ls_goodness_of_fit_obs 1.119
_refine_ls_hydrogen_treatment refall
_refine_ls_matrix_type full
_refine_ls_number_parameters 210
_refine_ls_number_reflns 2111
_refine_ls_number_restraints 0
_refine_ls_restrained_S_all 1.308
_refine_ls_restrained_S_obs 1.119
_refine_ls_R_factor_all 0.0590
_refine_ls_R_factor_obs 0.0493
_refine_ls_shift/esd_max 0.000
_refine_ls_shift/esd_mean 0.000
_refine_ls_structure_factor_coef F^2^
_refine_ls_weighting_details 'w = 1/[\s^2^(F~o~^2^)+(0.04P)^2^+0.89P] where P=(F~o~^2^+2F~c~^2^)/3'
_refine_ls_weighting_scheme calc
_refine_ls_wR_factor_all 0.1309
_refine_ls_wR_factor_obs 0.1076
_reflns_number_observed 1961
_reflns_number_total 2114
_reflns_observed_criterion I>2\s(I)
_cod_data_source_file bm1024.cif
_cod_data_source_block 4
_cod_depositor_comments
;
The following automatic conversions were performed:

'_refine_ls_weighting_scheme' value 'w =
1/[\s^2^(F~o~^2^)+(0.04P)^2^+0.89P] where P=(F~o~^2^+2F~c~^2^)/3' was
changed to 'calc'. New tag '_refine_ls_weighting_details' was
created. The value of the new tag was set to 'w =
1/[\s^2^(F~o~^2^)+(0.04P)^2^+0.89P] where P=(F~o~^2^+2F~c~^2^)/3'.

Automatic conversion script
Id: cif_fix_values 3143 2015-03-26 13:38:13Z robertas 
;
_cod_database_code 2004848

loop_
_symmetry_equiv_pos_as_xyz
'x, y, z'
'-x+1/2, -y, z+1/2'
'x+1/2, -y+1/2, -z'
'-x, y+1/2, -z+1/2'
'-x, -y, -z'
'x-1/2, y, -z-1/2'
'-x-1/2, y-1/2, z'
'x, -y-1/2, z-1/2'

loop_
_atom_site_aniso_label
_atom_site_aniso_U_11
_atom_site_aniso_U_22
_atom_site_aniso_U_33
_atom_site_aniso_U_12
_atom_site_aniso_U_13
_atom_site_aniso_U_23
O1 0.0362(7) 0.0543(8) 0.0408(7) 0.0013(5) -0.0091(5) -0.0005(6)
O2 0.1045(13) 0.0630(9) 0.0407(9) -0.0266(9) 0.0067(8) 0.0179(7)
O3 0.0432(6) 0.0358(6) 0.0247(6) -0.0081(5) 0.0004(4) 0.0026(4)
O4 0.0762(10) 0.0600(9) 0.0364(8) -0.0223(7) 0.0010(7) -0.0108(6)
C1 0.0417(9) 0.0400(9) 0.0200(8) -0.0021(7) -0.0025(6) -0.0002(6)
C2 0.0364(10) 0.0557(11) 0.0436(11) 0.0108(8) 0.0026(8) -0.0026(9)
C3 0.0528(11) 0.0422(10) 0.0406(11) 0.0121(8) -0.0009(9) -0.0063(8)
C4 0.0471(10) 0.0387(9) 0.0311(10) -0.0016(7) 0.0006(7) 0.0056(7)
C5 0.0427(9) 0.0332(8) 0.0312(9) -0.0046(7) -0.0011(7) -0.0025(7)
C6 0.0315(8) 0.0366(8) 0.0247(8) -0.0009(6) -0.0012(6) -0.0006(6)
C7 0.0355(8) 0.0329(8) 0.0212(8) -0.0019(6) 0.0034(6) 0.0009(6)
C8 0.0465(10) 0.0429(10) 0.0405(11) 0.0047(8) 0.0099(8) -0.0074(8)
C9 0.0399(10) 0.0618(13) 0.0638(14) 0.0134(9) -0.0004(10) -0.0079(11)
C10 0.0329(9) 0.0561(12) 0.0503(12) 0.0005(8) -0.0054(8) -0.0058(9)
C11 0.0489(10) 0.0403(9) 0.0336(10) -0.0083(8) -0.0023(8) -0.0013(7)
C12 0.0757(16) 0.0677(15) 0.0501(14) -0.0362(14) 0.0046(12) 0.0005(12)

loop_
_atom_site_label
_atom_site_fract_x
_atom_site_fract_y
_atom_site_fract_z
_atom_site_U_iso_or_equiv
_atom_site_thermal_displace_type
_atom_site_calc_attached_atom
_atom_site_type_symbol
O1 .94758(8) .13859(9) .50810(10) .0438(4) aniso . O
O2 .78130(10) .02290(10) .63160(10) .0694(6) aniso . O
O3 .86143(8) .28458(8) .37990(10) .0346(3) aniso . O
O4 .90920(10) .35660(10) .55810(10) .0575(5) aniso . O
C1 .85730(10) .16110(10) .5462(2) .0339(5) aniso . C
C2 .95540(10) .09880(10) .3827(2) .0453(6) aniso . C
C3 .88850(10) .02120(10) .3580(2) .0452(6) aniso . C
C4 .80500(10) .06920(10) .5428(2) .0390(5) aniso . C
C5 .79360(10) .04970(10) .4038(2) .0357(5) aniso . C
C6 .76640(10) .14650(10) .3516(2) .0309(5) aniso . C
C7 .80480(10) .21920(10) .44920(10) .0299(4) aniso . C
C8 .72160(10) .26890(10) .5029(2) .0433(6) aniso . C
C9 .65280(10) .2639(2) .3954(2) .0552(8) aniso . C
C10 .66420(10) .1642(2) .3478(2) .0464(6) aniso . C
C11 .91160(10) .34690(10) .4453(2) .0409(5) aniso . C
C12 .9704(2) .4018(2) .3578(3) .0645(9) aniso . C
H1 .8619(12) .1901(13) .6256(19) .034(5) iso C1 H
H2A .9495(12) .1512(13) .3178(19) .039(5) iso C2 H
H2B 1.0177(15) .0739(15) .382(2) .056(6) iso C2 H
H3A .9077(14) -.0378(15) .403(2) .050(6) iso C3 H
H3B .8840(14) .0079(14) .268(2) .052(6) iso C3 H
H5 .7501(14) .0022(14) .3822(18) .044(5) iso C5 H
H6 .7950(12) .1574(12) .271(2) .038(5) iso C6 H
H8A .6985(14) .2319(15) .573(2) .051(6) iso C8 H
H8B .7320(14) .3304(16) .534(2) .047(6) iso C8 H
H9A .5874(17) .2765(16) .423(2) .069(7) iso C9 H
H9B .6739(16) .3113(18) .318(3) .071(7) iso C9 H
H10A .6351(14) .1213(15) .407(2) .049(6) iso C10 H
H10B .6374(15) .1532(16) .261(3) .065(7) iso C10 H
H12A 1.004(2) .445(2) .403(3) .093(9) iso C12 H
H12B 1.007(2) .361(2) .311(3) .106(11) iso C12 H
H12C .934(2) .431(3) .293(4) .127(13) iso C12 H

loop_
_atom_type_symbol
_atom_type_description
_atom_type_scat_dispersion_real
_atom_type_scat_dispersion_imag
_atom_type_scat_source
'O ' 'Oxygen      ' 0.0492 0.0322 'Int. Tab. C, 4.2.6.8, 6.1.1.4'
'C ' 'Carbon      ' 0.0181 0.0091 'Int. Tab. C, 4.2.6.8, 6.1.1.4'
'H ' 'Hydrogen    ' 0.0000 0.0000 'Int. Tab. C, 4.2.6.8, 6.1.1.4'

loop_
_geom_angle_atom_site_label_1
_geom_angle_atom_site_label_2
_geom_angle_atom_site_label_3
_geom_angle
_geom_angle_publ_flag
C1 O1 C2 114.83(13) yes
C11 O3 C7 118.94(13) yes
O1 C1 C4 106.01(13) yes
O1 C1 C7 114.11(13) yes
C4 C1 C7 101.03(13) yes
O1 C2 C3 113.2(2) yes
C2 C3 C5 110.60(15) yes
O2 C4 C1 127.2(2) yes
O2 C4 C5 128.9(2) yes
C5 C4 C1 103.89(13) yes
C4 C5 C3 104.65(15) yes
C3 C5 C6 111.26(14) yes
C4 C5 C6 102.23(13) yes
C5 C6 C7 105.27(12) yes
C10 C6 C5 114.46(15) yes
C10 C6 C7 105.46(13) yes
O3 C7 C1 113.03(12) yes
O3 C7 C6 107.65(12) yes
O3 C7 C8 110.77(13) yes
C1 C7 C6 105.37(12) yes
C1 C7 C8 114.40(14) yes
C8 C7 C6 104.91(13) yes
C9 C8 C7 103.94(15) yes
C8 C9 C10 102.5(2) yes
C6 C10 C9 104.72(15) yes
O3 C11 C12 110.6(2) yes
O4 C11 O3 124.6(2) yes
O4 C11 C12 124.9(2) yes

loop_
_geom_bond_atom_site_label_1
_geom_bond_atom_site_label_2
_geom_bond_distance
_geom_bond_publ_flag
O1 C1 1.432(2) yes
O1 C2 1.444(2) yes
O2 C4 1.200(2) yes
O3 C7 1.452(2) yes
O3 C11 1.349(2) yes
O4 C11 1.199(2) yes
C1 C4 1.523(2) yes
C1 C7 1.530(2) yes
C2 C3 1.509(3) yes
C3 C5 1.540(3) yes
C4 C5 1.502(2) yes
C5 C6 1.541(2) yes
C6 C7 1.568(2) yes
C6 C10 1.536(2) yes
C7 C8 1.530(2) yes
C8 C9 1.527(3) yes
C9 C10 1.518(3) yes
C11 C12 1.491(3) yes

loop_
_geom_contact_atom_site_label_1
_geom_contact_atom_site_label_2
_geom_contact_distance
O1 O3 2.792(2)
O1 C5 2.832(2)
O3 C2 2.993(2)
O4 C1 2.895(2)
O4 C7 2.747(2)
C1 C3 2.852(3)
C1 C8 2.573(3)
C1 C11 2.968(2)
C2 C4 2.828(3)
C2 C5 2.507(3)
C2 C6 2.900(3)
C2 C7 2.902(3)
C3 C6 2.543(3)
C5 C10 2.588(3)

loop_
_geom_torsion_atom_site_label_1
_geom_torsion_atom_site_label_2
_geom_torsion_atom_site_label_3
_geom_torsion_atom_site_label_4
_geom_torsion
_geom_torsion_publ_flag
C1 O1 C2 C3 -47.3(2) ?
C2 O1 C1 C7 -50.2(2) yes
C2 O1 C1 C4 60.1(2) ?
C7 O3 C11 C12 175.3(2) ?
C7 O3 C11 O4 -4.6(3) ?
C11 O3 C7 C1 -55.7(2) yes
C11 O3 C7 C6 -171.60(10) yes
C11 O3 C7 C8 74.2(2) yes
O1 C1 C4 O2 105.3(2) ?
O1 C1 C7 O3 -34.0(2) ?
C4 C1 C7 O3 -147.20(10) ?
O1 C1 C7 C8 -162.00(10) yes
O1 C1 C7 C6 83.3(2) ?
O1 C1 C4 C5 -72.7(2) ?
C7 C1 C4 O2 -135.4(2) ?
C4 C1 C7 C8 84.7(2) ?
C4 C1 C7 C6 -30.0(2) ?
C7 C1 C4 C5 46.5(2) ?
O1 C2 C3 C5 45.5(2) ?
C2 C3 C5 C6 50.8(2) yes
C2 C3 C5 C4 -58.9(2) ?
O2 C4 C5 C3 -106.1(2) ?
C1 C4 C5 C3 71.9(2) ?
C1 C4 C5 C6 -44.2(2) ?
O2 C4 C5 C6 137.8(2) ?
C4 C5 C6 C7 24.2(2) ?
C3 C5 C6 C7 -87.1(2) ?
C4 C5 C6 C10 -91.2(2) ?
C3 C5 C6 C10 157.6(2) yes
C5 C6 C7 C1 3.9(2) ?
C5 C6 C7 O3 124.80(10) ?
C5 C6 C10 C9 137.2(2) yes
C5 C6 C7 C8 -117.20(10) ?
C10 C6 C7 C1 125.30(10) ?
C10 C6 C7 O3 -113.80(10) ?
C7 C6 C10 C9 22.0(2) ?
C10 C6 C7 C8 4.2(2) ?
C6 C7 C8 C9 -28.6(2) ?
C1 C7 C8 C9 -143.6(2) yes
O3 C7 C8 C9 87.3(2) ?
C7 C8 C9 C10 42.5(2) ?
C8 C9 C10 C6 -39.8(2) ?
